data_7011466
loop_
_publ_author_name
'Lobbia, Giancarlo Gioia'
'Pellei, Maura'
'Pettinari, Claudio'
'Santini, Carlo'
'Skelton, Brian W.'
'Somers, Neil'
'White, Allan H.'

_publ_section_title
;
 Copper(i) coordination polymers and mononuclear copper(i) complexes
 built from poly(1,2,4-triazolyl)borate ligands and
 tri-organophosphinesElectronic supplementary information available:
 conductivity data for compounds 1--14. See
 http://www.rsc.org/suppdata/dt/b2/b200200k/
;
_journal_issue 11
_journal_name_full 'Journal of the Chemical Society, Dalton Transactions'
_journal_page_first 2333
_journal_paper_doi 10.1039/b200200k
_journal_year 2002
_chemical_formula_sum 'C48 H49 B Cu N9 P2'
_chemical_formula_weight 888.29
_space_group_IT_number 19
_symmetry_cell_setting orthorhombic
_symmetry_space_group_name_Hall 'P 2ac 2ab'
_symmetry_space_group_name_H-M 'P 21 21 21'
_audit_creation_date 01-05-08
_audit_creation_method Xtal3.6
_cell_angle_alpha 90.00000
_cell_angle_beta 90.00000
_cell_angle_gamma 90.00000
_cell_formula_units_Z 4
_cell_length_a 10.2010(8)
_cell_length_b 19.5500(16)
_cell_length_c 22.3910(18)
_cell_measurement_reflns_used 8192
_cell_measurement_temperature 153
_cell_measurement_theta_max 28
_cell_measurement_theta_min 2
_cell_volume 4465.4(6)
_computing_cell_refinement 'Siemens SAINT (Siemens, 1995)'
_computing_data_collection 'Siemens SMART (Siemens, 1995)'
_computing_data_reduction 'xtal ADDREF SORTRF'
_computing_molecular_graphics xtal
_computing_publication_material 'xtal BONDLA CIFIO'
_computing_structure_refinement 'xtal CRYLSQ'
_computing_structure_solution xtal
_diffrn_ambient_temperature 153
_diffrn_measurement_device_type
;
Bruker SMART CCD diffractometer
;
_diffrn_measurement_method '\w scans'
_diffrn_radiation_detector 'CCD area detector'
_diffrn_radiation_monochromator graphite
_diffrn_radiation_source 'sealed tube'
_diffrn_radiation_type 'Mo K\a'
_diffrn_radiation_wavelength .71073
_diffrn_reflns_av_R_equivalents .076
_diffrn_reflns_av_sigmaI/netI .171
_diffrn_reflns_limit_h_max 17
_diffrn_reflns_limit_h_min -17
_diffrn_reflns_limit_k_max 33
_diffrn_reflns_limit_k_min 0
_diffrn_reflns_limit_l_max 38
_diffrn_reflns_limit_l_min 0
_diffrn_reflns_number 23479
_diffrn_reflns_theta_max 37.57
_diffrn_reflns_theta_min 1.38
_diffrn_standards_decay_% 0
_exptl_absorpt_coefficient_mu .606
_exptl_absorpt_correction_T_max .863
_exptl_absorpt_correction_T_min .733
_exptl_absorpt_correction_type multi-scan
_exptl_absorpt_process_details
;
SADABS; Sheldrick, 1996
;
_exptl_crystal_colour colourless
_exptl_crystal_density_diffrn 1.321
_exptl_crystal_description prism
_exptl_crystal_F_000 1856
_exptl_crystal_size_max .3
_exptl_crystal_size_mid .2
_exptl_crystal_size_min .15
_refine_diff_density_max 1.255
_refine_diff_density_min -.81
_refine_ls_abs_structure_details 'Flack xabs refined'
_refine_ls_abs_structure_Flack -.010(12)
_refine_ls_goodness_of_fit_all .983
_refine_ls_goodness_of_fit_ref 1.037
_refine_ls_hydrogen_treatment noref
_refine_ls_matrix_type full
_refine_ls_number_constraints 0
_refine_ls_number_parameters 551
_refine_ls_number_reflns 7153
_refine_ls_number_restraints 0
_refine_ls_R_factor_all .105
_refine_ls_R_factor_gt .049
_refine_ls_shift/su_max .002
_refine_ls_shift/su_mean .0003
_refine_ls_structure_factor_coef F
_refine_ls_weighting_scheme calc
_refine_ls_wR_factor_all .055
_refine_ls_wR_factor_ref .044
_reflns_d_resolution_high .583
_reflns_d_resolution_low 14.683
_reflns_Friedel_coverage .85
_reflns_limit_h_max 17
_reflns_limit_h_min 0
_reflns_limit_k_max 33
_reflns_limit_k_min 0
_reflns_limit_l_max 38
_reflns_limit_l_min 0
_reflns_number_gt 7496
_reflns_number_total 12705
_reflns_threshold_expression 'F    >  4.00 sig(F   )'
_cod_data_source_file b200200k.txt
_cod_data_source_block cpdar6
_cod_original_sg_symbol_Hall p_2ac_2ab
_cod_original_sg_symbol_H-M P212121
_cod_original_formula_sum 'C48 H49 B1 Cu1 N9 P2'
_cod_database_code 7011466

loop_
_symmetry_equiv_pos_as_xyz
+x,+y,+z
1/2-x,-y,1/2+z
1/2+x,1/2-y,-z
-x,1/2+y,1/2-z

loop_
_atom_site_label
_atom_site_fract_x
_atom_site_fract_y
_atom_site_fract_z
_atom_site_U_iso_or_equiv
_atom_site_adp_type
_atom_site_calc_flag
_atom_site_calc_attached_atom
_atom_site_occupancy
_atom_site_disorder_assembly
_atom_site_disorder_group
Cu .14846(4) .04302(2) .963816(18) .01796(17) Uani ? ? 1.00000 ? ?
P1 .17172(10) -.05006(5) 1.02295(4) .0196(4) Uani ? ? 1.00000 ? ?
P2 .23082(9) .03572(5) .86942(4) .0179(4) Uani ? ? 1.00000 ? ?
C111 .3345(4) -.05289(18) 1.05754(16) .0251(18) Uani ? ? 1.00000 ? ?
C112 .3586(5) -.0797(2) 1.11435(18) .030(2) Uani ? ? 1.00000 ? ?
C113 .4879(5) -.0780(2) 1.1382(2) .033(2) Uani ? ? 1.00000 ? ?
C1131 .5140(6) -.1068(3) 1.1988(2) .041(3) Uani ? ? 1.00000 ? ?
C114 .5863(5) -.0497(3) 1.1038(2) .040(3) Uani ? ? 1.00000 ? ?
C115 .5630(5) -.0241(3) 1.0480(2) .045(3) Uani ? ? 1.00000 ? ?
C116 .4372(4) -.0252(2) 1.0249(2) .034(2) Uani ? ? 1.00000 ? ?
C121 .0622(4) -.05715(19) 1.08710(16) .0220(17) Uani ? ? 1.00000 ? ?
C122 .0391(4) .0024(2) 1.12028(17) .0235(18) Uani ? ? 1.00000 ? ?
C123 -.0369(4) .0011(2) 1.17289(18) .029(2) Uani ? ? 1.00000 ? ?
C1231 -.0593(5) .0659(3) 1.2085(2) .041(3) Uani ? ? 1.00000 ? ?
C124 -.0902(4) -.0606(3) 1.19045(19) .036(2) Uani ? ? 1.00000 ? ?
C125 -.0717(5) -.1195(3) 1.1576(2) .038(3) Uani ? ? 1.00000 ? ?
C126 .0050(5) -.1180(2) 1.1061(2) .031(2) Uani ? ? 1.00000 ? ?
C131 .1568(5) -.13339(18) .98705(16) .0275(19) Uani ? ? 1.00000 ? ?
C132 .0551(5) -.1429(2) .9467(2) .034(2) Uani ? ? 1.00000 ? ?
C133 .0358(6) -.2064(3) .9185(2) .042(3) Uani ? ? 1.00000 ? ?
C1331 -.0708(7) -.2168(3) .8757(3) .058(4) Uani ? ? 1.00000 ? ?
C134 .1214(7) -.2593(2) .9312(2) .051(3) Uani ? ? 1.00000 ? ?
C135 .2217(7) -.2510(2) .9706(3) .053(3) Uani ? ? 1.00000 ? ?
C136 .2393(6) -.1881(2) .9987(2) .041(3) Uani ? ? 1.00000 ? ?
C211 .3902(4) -.00585(19) .86617(16) .0202(17) Uani ? ? 1.00000 ? ?
C212 .3973(4) -.07741(19) .86983(18) .0229(18) Uani ? ? 1.00000 ? ?
C213 .5163(4) -.1111(2) .87677(18) .027(2) Uani ? ? 1.00000 ? ?
C2131 .5204(5) -.1883(2) .8800(3) .042(3) Uani ? ? 1.00000 ? ?
C214 .6299(4) -.0728(2) .88097(18) .029(2) Uani ? ? 1.00000 ? ?
C215 .6253(4) -.0019(2) .87707(19) .029(2) Uani ? ? 1.00000 ? ?
C216 .5055(4) .0317(2) .86953(18) .0235(18) Uani ? ? 1.00000 ? ?
C221 .2576(4) .11849(18) .83251(16) .0199(17) Uani ? ? 1.00000 ? ?
C222 .2270(4) .17664(18) .86482(16) .0221(17) Uani ? ? 1.00000 ? ?
C223 .2378(4) .2423(2) .84127(18) .0254(19) Uani ? ? 1.00000 ? ?
C2231 .2029(6) .3030(2) .8798(2) .042(3) Uani ? ? 1.00000 ? ?
C224 .2802(4) .2484(2) .78229(18) .028(2) Uani ? ? 1.00000 ? ?
C225 .3130(5) .1908(2) .74932(18) .031(2) Uani ? ? 1.00000 ? ?
C226 .3018(4) .1258(2) .77384(17) .027(2) Uani ? ? 1.00000 ? ?
C231 .1323(4) -.01175(17) .81522(15) .0198(16) Uani ? ? 1.00000 ? ?
C232 .1848(3) -.0398(2) .76292(15) .0213(16) Uani ? ? 1.00000 ? ?
C233 .1058(4) -.0725(2) .72094(17) .025(2) Uani ? ? 1.00000 ? ?
C2331 .1629(5) -.1004(2) .66381(17) .033(2) Uani ? ? 1.00000 ? ?
C234 -.0270(5) -.0772(3) .73272(19) .034(2) Uani ? ? 1.00000 ? ?
C235 -.0809(4) -.0506(3) .7845(2) .037(2) Uani ? ? 1.00000 ? ?
C236 -.0018(4) -.0179(2) .82614(18) .027(2) Uani ? ? 1.00000 ? ?
N11 .2433(3) .22775(15) 1.05117(14) .0215(15) Uani ? ? 1.00000 ? ?
N12 .3700(3) .21069(15) 1.03734(16) .0248(15) Uani ? ? 1.00000 ? ?
C13 .3586(4) .14979(18) 1.01189(16) .0230(17) Uani ? ? 1.00000 ? ?
N14 .2321(3) .12651(15) 1.00852(13) .0212(15) Uani ? ? 1.00000 ? ?
C15 .1644(4) .17742(17) 1.03353(17) .0222(16) Uani ? ? 1.00000 ? ?
N21 .2926(3) .35238(16) 1.06303(14) .0218(15) Uani ? ? 1.00000 ? ?
N22 .2539(4) .38994(18) 1.01426(16) .0302(18) Uani ? ? 1.00000 ? ?
C23 .3563(4) .4279(2) 1.00298(17) .0277(19) Uani ? ? 1.00000 ? ?
N24 .4588(3) .41833(15) 1.03987(15) .0217(14) Uani ? ? 1.00000 ? ?
C25 .4143(4) .3703(2) 1.07672(19) .026(2) Uani ? ? 1.00000 ? ?
N31 .2308(4) .28190(17) 1.15352(16) .0302(18) Uani ? ? 1.00000 ? ?
N32 .3516(5) .2712(2) 1.17845(16) .040(2) Uani ? ? 1.00000 ? ?
C33 .3213(7) .2552(3) 1.2350(2) .054(3) Uani ? ? 1.00000 ? ?
N34 .1922(7) .2550(3) 1.2479(2) .064(3) Uani ? ? 1.00000 ? ?
C35 .1404(7) .2718(3) 1.1962(2) .050(3) Uani ? ? 1.00000 ? ?
B .2068(5) .2933(2) 1.0867(2) .024(2) Uani ? ? 1.00000 ? ?
H112 .28733 -.09913 1.13777 .04200 Uiso ? ? 1.00000 ? ?
H1131a .43354 -.12389 1.21608 .06400 Uiso ? ? 1.00000 ? ?
H1131c .57494 -.14321 1.19693 .06400 Uiso ? ? 1.00000 ? ?
H1131b .54704 -.07201 1.22475 .06400 Uiso ? ? 1.00000 ? ?
H114 .67403 -.04693 1.11944 .04900 Uiso ? ? 1.00000 ? ?
H115 .63299 -.00495 1.02449 .05900 Uiso ? ? 1.00000 ? ?
H116 .42018 -.00635 .98616 .04300 Uiso ? ? 1.00000 ? ?
H122 .07792 .04486 1.10671 .03100 Uiso ? ? 1.00000 ? ?
H1231a -.13367 .09033 1.19364 .06200 Uiso ? ? 1.00000 ? ?
H1231b .01575 .09646 1.20538 .06200 Uiso ? ? 1.00000 ? ?
H1231c -.07203 .05543 1.24917 .06200 Uiso ? ? 1.00000 ? ?
H124 -.14144 -.06243 1.22689 .04500 Uiso ? ? 1.00000 ? ?
H125 -.11183 -.16182 1.16990 .04800 Uiso ? ? 1.00000 ? ?
H126 .02185 -.15930 1.08416 .04100 Uiso ? ? 1.00000 ? ?
H132 -.00535 -.10556 .93773 .04500 Uiso ? ? 1.00000 ? ?
H1331a -.07965 -.26163 .86086 .08400 Uiso ? ? 1.00000 ? ?
H1331c -.15427 -.20543 .89525 .08400 Uiso ? ? 1.00000 ? ?
H1331b -.06292 -.18609 .84250 .08400 Uiso ? ? 1.00000 ? ?
H134 .10903 -.30271 .91093 .06800 Uiso ? ? 1.00000 ? ?
H135 .28009 -.28849 .97884 .06700 Uiso ? ? 1.00000 ? ?
H136 .31296 -.18231 1.02692 .05500 Uiso ? ? 1.00000 ? ?
H212 .31901 -.10438 .86663 .02900 Uiso ? ? 1.00000 ? ?
H2131a .60534 -.20267 .89329 .06100 Uiso ? ? 1.00000 ? ?
H2131c .45665 -.20520 .90847 .06100 Uiso ? ? 1.00000 ? ?
H2131b .50216 -.20882 .84244 .06100 Uiso ? ? 1.00000 ? ?
H214 .71072 -.09540 .88779 .03500 Uiso ? ? 1.00000 ? ?
H215 .70493 .02409 .87861 .03600 Uiso ? ? 1.00000 ? ?
H216 .50363 .08032 .86731 .02800 Uiso ? ? 1.00000 ? ?
H222 .19468 .17146 .90543 .02900 Uiso ? ? 1.00000 ? ?
H2231a .11881 .29484 .89750 .06500 Uiso ? ? 1.00000 ? ?
H2231b .26607 .30760 .91076 .06500 Uiso ? ? 1.00000 ? ?
H2231c .19841 .34519 .85810 .06500 Uiso ? ? 1.00000 ? ?
H224 .28816 .29301 .76395 .03500 Uiso ? ? 1.00000 ? ?
H225 .34398 .19588 .70933 .04000 Uiso ? ? 1.00000 ? ?
H226 .32268 .08589 .75015 .03500 Uiso ? ? 1.00000 ? ?
H232 .27649 -.03793 .75563 .02800 Uiso ? ? 1.00000 ? ?
H2331a .14043 -.07208 .63065 .05000 Uiso ? ? 1.00000 ? ?
H2331b .13391 -.14558 .65659 .05000 Uiso ? ? 1.00000 ? ?
H2331c .25641 -.10042 .66802 .05000 Uiso ? ? 1.00000 ? ?
H234 -.08300 -.09934 .70398 .04300 Uiso ? ? 1.00000 ? ?
H235 -.17454 -.05449 .79114 .04700 Uiso ? ? 1.00000 ? ?
H236 -.03963 .00021 .86184 .03400 Uiso ? ? 1.00000 ? ?
H13 .43157 .12415 .99698 .02900 Uiso ? ? 1.00000 ? ?
H15 .07034 .17738 1.03805 .02900 Uiso ? ? 1.00000 ? ?
H23 .35820 .46175 .97119 .03400 Uiso ? ? 1.00000 ? ?
H25 .46573 .35097 1.10885 .03300 Uiso ? ? 1.00000 ? ?
H33 .38774 .24439 1.26346 .07100 Uiso ? ? 1.00000 ? ?
H35 .04538 .27545 1.18897 .06400 Uiso ? ? 1.00000 ? ?
H1 .11329 .30589 1.08033 .03000 Uiso ? ? 1.00000 ? ?

loop_
_atom_site_aniso_label
_atom_site_aniso_U_11
_atom_site_aniso_U_22
_atom_site_aniso_U_33
_atom_site_aniso_U_12
_atom_site_aniso_U_13
_atom_site_aniso_U_23
Cu .0218(2) .01580(16) .01630(17) .00098(19) .00048(18) -.00078(16)
P1 .0264(5) .0163(4) .0161(4) -.0002(4) -.0005(3) .0000(3)
P2 .0205(4) .0175(4) .0156(4) .0000(4) .0006(3) -.0008(3)
C111 .035(2) .0180(16) .0228(16) .0065(16) -.0042(16) -.0036(13)
C112 .040(2) .0231(17) .0269(18) .0071(19) -.005(2) .0005(14)
C113 .049(3) .0239(19) .025(2) .0093(19) -.009(2) -.0025(16)
C1131 .051(3) .041(3) .032(2) .010(2) -.008(2) .003(2)
C114 .033(2) .042(3) .045(3) .003(2) -.008(2) .001(2)
C115 .037(3) .054(3) .044(3) -.007(2) -.003(2) .008(2)
C116 .030(2) .037(2) .033(2) -.0020(18) -.0018(18) .0006(18)
C121 .0266(19) .0214(17) .0179(16) .0021(14) -.0014(14) .0038(13)
C122 .023(2) .0300(19) .0175(17) .0019(16) -.0019(15) -.0002(14)
C123 .023(2) .043(2) .0203(18) .0066(18) -.0032(16) -.0004(17)
C1231 .041(3) .054(3) .027(2) .013(2) .001(2) -.010(2)
C124 .030(2) .056(3) .0218(19) .008(2) .0031(17) .010(2)
C125 .042(3) .041(3) .030(2) -.002(2) .003(2) .016(2)
C126 .038(3) .027(2) .028(2) -.0003(18) .0007(18) .0075(16)
C131 .043(2) .0190(16) .0208(16) -.0075(18) .005(2) -.0034(13)
C132 .043(3) .030(2) .028(2) -.008(2) .000(2) -.0037(17)
C133 .046(3) .045(3) .034(2) -.017(2) .003(2) -.009(2)
C1331 .069(4) .049(3) .056(4) .001(3) -.016(3) -.014(3)
C134 .080(5) .027(2) .046(3) -.007(3) .007(3) -.009(2)
C135 .088(4) .024(2) .048(3) .004(2) .000(3) -.007(2)
C136 .066(4) .0211(19) .036(2) .005(2) -.001(2) -.0041(17)
C211 .023(2) .0225(16) .0153(15) .0016(14) .0016(14) -.0016(13)
C212 .027(2) .0193(16) .0227(17) .0006(14) .0014(16) -.0012(14)
C213 .031(2) .0250(19) .023(2) .0058(17) -.0005(17) .0009(15)
C2131 .045(3) .025(2) .056(3) .010(2) -.001(3) .001(2)
C214 .025(2) .034(2) .027(2) .0092(17) -.0007(17) -.0013(16)
C215 .024(2) .033(2) .029(2) -.0005(17) .0012(17) -.0047(17)
C216 .025(2) .0217(18) .0234(18) -.0012(15) .0015(15) -.0029(14)
C221 .0195(18) .0201(16) .0201(16) -.0004(14) -.0007(14) .0021(13)
C222 .027(2) .0220(16) .0175(16) .0010(15) .0004(15) .0011(13)
C223 .032(2) .0204(16) .0244(18) .0006(16) .0008(16) .0009(14)
C2231 .072(4) .0197(18) .034(2) .008(2) .008(2) .0016(17)
C224 .038(2) .0221(17) .0229(18) -.0031(17) -.0013(17) .0065(14)
C225 .041(3) .031(2) .0206(18) -.0056(18) .0061(17) .0033(15)
C226 .034(2) .0248(18) .0211(17) -.0024(16) .0060(16) -.0012(14)
C231 .024(2) .0186(14) .0174(15) -.0011(14) -.0016(14) .0010(12)
C232 .0221(16) .0199(15) .0219(15) -.0018(15) .0025(13) -.0019(15)
C233 .037(2) .0213(17) .0176(16) -.0009(16) .0007(16) -.0015(14)
C2331 .046(3) .032(2) .0217(18) -.004(2) .006(2) -.0072(15)
C234 .035(2) .046(3) .022(2) -.010(2) -.0046(18) -.0078(18)
C235 .025(2) .055(3) .029(2) -.009(2) .0008(16) -.009(2)
C236 .024(2) .037(2) .0208(18) -.0030(17) .0038(15) -.0049(16)
N11 .0224(16) .0193(14) .0229(15) -.0013(12) .0007(12) -.0044(11)
N12 .0236(16) .0233(13) .0276(15) -.0009(12) .0029(15) -.0039(13)
C13 .0255(19) .0224(16) .0212(16) -.0005(16) .0020(16) -.0025(13)
N14 .0286(17) .0177(13) .0174(14) -.0025(13) -.0002(13) -.0020(11)
C15 .0245(19) .0201(14) .0219(15) -.0042(14) .0008(17) -.0025(13)
N21 .0221(16) .0186(14) .0248(15) -.0001(12) -.0011(13) -.0045(12)
N22 .0268(19) .037(2) .0268(17) -.0025(15) -.0028(14) .0035(15)
C23 .026(2) .0314(19) .0261(18) .0010(18) .0006(18) .0009(15)
N24 .0243(16) .0195(13) .0214(14) -.0021(12) .0028(14) -.0018(13)
C25 .024(2) .0247(18) .030(2) -.0010(16) -.0024(17) .0019(16)
N31 .039(2) .0245(16) .0271(17) -.0050(16) .0073(16) -.0063(13)
N32 .053(3) .039(2) .0292(18) -.010(2) -.007(2) -.0019(15)
C33 .095(5) .041(3) .026(2) -.007(3) -.007(3) -.004(2)
N34 .102(5) .060(3) .031(2) .007(3) .026(3) -.004(2)
C35 .066(4) .043(3) .041(3) .008(3) .027(3) -.002(2)
B .023(2) .0198(19) .029(2) -.0010(16) .0027(17) -.0051(16)

loop_
_atom_type_symbol
_atom_type_description
_atom_type_oxidation_number
_atom_type_number_in_cell
_atom_type_scat_dispersion_real
_atom_type_scat_dispersion_imag
_atom_type_scat_source
C ? 0 192 .002 .002 'Int Tables Vol IV Tables 2.2B and 2.3.1'
H ? 0 196 0 0 'Int Tables Vol IV Tables 2.2B and 2.3.1'
B ? 0 4 0 .001 'Int Tables Vol IV Tables 2.2B and 2.3.1'
N ? 0 36 .004 .003 'Int Tables Vol IV Tables 2.2B and 2.3.1'
P ? 0 8 .09 .095 'Int Tables Vol IV Tables 2.2B and 2.3.1'
Cu ? 0 4 .263 1.266 'Int Tables Vol IV Tables 2.2B and 2.3.1'

loop_
_diffrn_attenuator_code
_diffrn_attenuator_scale
? ?

loop_
_geom_angle_atom_site_label_1
_geom_angle_atom_site_label_2
_geom_angle_atom_site_label_3
_geom_angle_site_symmetry_1
_geom_angle_site_symmetry_2
_geom_angle_site_symmetry_3
_geom_angle
_geom_angle_publ_flag
P1 Cu P2 . . . 116.98(4) ?
P1 Cu N14 . . . 107.70(9) ?
P1 Cu N24 . . '3 457' 114.40(9) ?
P2 Cu N14 . . . 109.97(9) ?
P2 Cu N24 . . '3 457' 109.21(10) ?
N14 Cu N24 . . '3 457' 96.60(13) ?
Cu P1 C111 . . . 111.49(12) ?
Cu P1 C121 . . . 117.22(13) ?
Cu P1 C131 . . . 116.86(12) ?
C111 P1 C121 . . . 102.70(17) ?
C111 P1 C131 . . . 103.6(2) ?
C121 P1 C131 . . . 103.18(18) ?
Cu P2 C211 . . . 113.24(12) ?
Cu P2 C221 . . . 114.63(12) ?
Cu P2 C231 . . . 116.40(13) ?
C211 P2 C221 . . . 104.04(17) ?
C211 P2 C231 . . . 103.76(17) ?
C221 P2 C231 . . . 103.31(16) ?
P1 C111 C112 . . . 123.7(3) ?
P1 C111 C116 . . . 116.8(3) ?
C112 C111 C116 . . . 119.5(4) ?
C111 C112 C113 . . . 119.7(4) ?
C111 C112 H112 . . . 120.4 ?
C113 C112 H112 . . . 119.9 ?
C112 C113 C1131 . . . 119.8(4) ?
C112 C113 C114 . . . 118.3(4) ?
C1131 C113 C114 . . . 121.9(5) ?
C113 C1131 H1131a . . . 110.1 ?
C113 C1131 H1131c . . . 111.2 ?
C113 C1131 H1131b . . . 110.3 ?
H1131a C1131 H1131c . . . 108.4 ?
H1131a C1131 H1131b . . . 107.5 ?
H1131c C1131 H1131b . . . 109.2 ?
C113 C114 C115 . . . 122.0(5) ?
C113 C114 H114 . . . 119.8 ?
C115 C114 H114 . . . 118.3 ?
C114 C115 C116 . . . 119.8(5) ?
C114 C115 H115 . . . 120.9 ?
C116 C115 H115 . . . 119.3 ?
C111 C116 C115 . . . 120.7(4) ?
C111 C116 H116 . . . 119.4 ?
C115 C116 H116 . . . 119.9 ?
P1 C121 C122 . . . 117.2(3) ?
P1 C121 C126 . . . 124.2(3) ?
C122 C121 C126 . . . 118.5(4) ?
C121 C122 C123 . . . 121.4(4) ?
C121 C122 H122 . . . 118.5 ?
C123 C122 H122 . . . 120.1 ?
C122 C123 C1231 . . . 120.6(4) ?
C122 C123 C124 . . . 118.0(4) ?
C1231 C123 C124 . . . 121.4(4) ?
C123 C1231 H1231a . . . 110.8 ?
C123 C1231 H1231b . . . 110.9 ?
C123 C1231 H1231c . . . 110.4 ?
H1231a C1231 H1231b . . . 106.9 ?
H1231a C1231 H1231c . . . 109.6 ?
H1231b C1231 H1231c . . . 108.1 ?
C123 C124 C125 . . . 121.6(4) ?
C123 C124 H124 . . . 118.9 ?
C125 C124 H124 . . . 119.5 ?
C124 C125 C126 . . . 120.0(4) ?
C124 C125 H125 . . . 120.5 ?
C126 C125 H125 . . . 119.5 ?
C121 C126 C125 . . . 120.4(4) ?
C121 C126 H126 . . . 119.2 ?
C125 C126 H126 . . . 120.3 ?
P1 C131 C132 . . . 118.0(3) ?
P1 C131 C136 . . . 123.8(3) ?
C132 C131 C136 . . . 118.2(4) ?
C131 C132 C133 . . . 121.0(4) ?
C131 C132 H132 . . . 120.4 ?
C133 C132 H132 . . . 118.6 ?
C132 C133 C1331 . . . 121.4(5) ?
C132 C133 C134 . . . 118.6(5) ?
C1331 C133 C134 . . . 120.0(5) ?
C133 C1331 H1331a . . . 115.6 ?
C133 C1331 H1331c . . . 108.8 ?
C133 C1331 H1331b . . . 111.0 ?
H1331a C1331 H1331c . . . 106.5 ?
H1331a C1331 H1331b . . . 108.4 ?
H1331c C1331 H1331b . . . 106.0 ?
C133 C134 C135 . . . 121.2(5) ?
C133 C134 H134 . . . 118.4 ?
C135 C134 H134 . . . 120.4 ?
C134 C135 C136 . . . 119.7(5) ?
C134 C135 H135 . . . 119.9 ?
C136 C135 H135 . . . 120.4 ?
C131 C136 C135 . . . 121.2(5) ?
C131 C136 H136 . . . 119.6 ?
C135 C136 H136 . . . 119.2 ?
P2 C211 C212 . . . 119.2(3) ?
P2 C211 C216 . . . 121.2(3) ?
C212 C211 C216 . . . 118.8(4) ?
C211 C212 C213 . . . 121.6(4) ?
C211 C212 H212 . . . 120.1 ?
C213 C212 H212 . . . 118.3 ?
C212 C213 C2131 . . . 120.2(4) ?
C212 C213 C214 . . . 118.8(4) ?
C2131 C213 C214 . . . 121.0(4) ?
C213 C2131 H2131a . . . 109.5 ?
C213 C2131 H2131c . . . 110.7 ?
C213 C2131 H2131b . . . 112.0 ?
H2131a C2131 H2131c . . . 107.6 ?
H2131a C2131 H2131b . . . 109.1 ?
H2131c C2131 H2131b . . . 107.8 ?
C213 C214 C215 . . . 120.5(4) ?
C213 C214 H214 . . . 119.1 ?
C215 C214 H214 . . . 120.3 ?
C214 C215 C216 . . . 120.4(4) ?
C214 C215 H215 . . . 119.8 ?
C216 C215 H215 . . . 119.7 ?
C211 C216 C215 . . . 119.9(4) ?
C211 C216 H216 . . . 120.5 ?
C215 C216 H216 . . . 119.6 ?
P2 C221 C222 . . . 117.1(3) ?
P2 C221 C226 . . . 124.1(3) ?
C222 C221 C226 . . . 118.8(3) ?
C221 C222 C223 . . . 122.8(3) ?
C221 C222 H222 . . . 118.7 ?
C223 C222 H222 . . . 118.5 ?
C222 C223 C2231 . . . 119.4(4) ?
C222 C223 C224 . . . 117.5(3) ?
C2231 C223 C224 . . . 123.1(4) ?
C223 C2231 H2231a . . . 108.4 ?
C223 C2231 H2231b . . . 109.3 ?
C223 C2231 H2231c . . . 113.5 ?
H2231a C2231 H2231b . . . 108.6 ?
H2231a C2231 H2231c . . . 108.1 ?
H2231b C2231 H2231c . . . 108.7 ?
C223 C224 C225 . . . 120.6(4) ?
C223 C224 H224 . . . 120.4 ?
C225 C224 H224 . . . 119.1 ?
C224 C225 C226 . . . 120.8(4) ?
C224 C225 H225 . . . 119.6 ?
C226 C225 H225 . . . 119.6 ?
C221 C226 C225 . . . 119.5(4) ?
C221 C226 H226 . . . 120.3 ?
C225 C226 H226 . . . 120.2 ?
P2 C231 C232 . . . 123.0(3) ?
P2 C231 C236 . . . 117.8(3) ?
C232 C231 C236 . . . 119.2(3) ?
C231 C232 C233 . . . 121.6(3) ?
C231 C232 H232 . . . 120.3 ?
C233 C232 H232 . . . 118.1 ?
C232 C233 C2331 . . . 121.0(4) ?
C232 C233 C234 . . . 117.9(4) ?
C2331 C233 C234 . . . 121.1(4) ?
C233 C2331 H2331a . . . 110.9 ?
C233 C2331 H2331b . . . 111.2 ?
C233 C2331 H2331c . . . 107.5 ?
H2331a C2331 H2331b . . . 109.5 ?
H2331a C2331 H2331c . . . 108.4 ?
H2331b C2331 H2331c . . . 109.2 ?
C233 C234 C235 . . . 121.6(4) ?
C233 C234 H234 . . . 118.9 ?
C235 C234 H234 . . . 119.5 ?
C234 C235 C236 . . . 120.2(4) ?
C234 C235 H235 . . . 119.4 ?
C236 C235 H235 . . . 120.4 ?
C231 C236 C235 . . . 119.5(4) ?
C231 C236 H236 . . . 120.7 ?
C235 C236 H236 . . . 119.8 ?
N12 N11 C15 . . . 108.9(3) ?
N12 N11 B . . . 122.9(3) ?
C15 N11 B . . . 128.1(3) ?
N11 N12 C13 . . . 103.5(3) ?
N12 C13 N14 . . . 113.9(3) ?
N12 C13 H13 . . . 123.5 ?
N14 C13 H13 . . . 122.6 ?
Cu N14 C13 . . . 131.9(2) ?
Cu N14 C15 . . . 124.8(3) ?
C13 N14 C15 . . . 102.5(3) ?
N11 C15 N14 . . . 111.3(3) ?
N11 C15 H15 . . . 124.8 ?
N14 C15 H15 . . . 123.9 ?
N22 N21 C25 . . . 108.1(3) ?
N22 N21 B . . . 120.7(3) ?
C25 N21 B . . . 130.5(3) ?
N21 N22 C23 . . . 103.2(3) ?
N22 C23 N24 . . . 115.1(3) ?
N22 C23 H23 . . . 123.0 ?
N24 C23 H23 . . . 121.9 ?
C23 N24 C25 . . . 102.4(3) ?
C23 N24 Cu . . '3 557' 130.4(3) ?
C25 N24 Cu . . '3 557' 126.8(3) ?
N21 C25 N24 . . . 111.3(4) ?
N21 C25 H25 . . . 125.2 ?
N24 C25 H25 . . . 123.6 ?
N32 N31 C35 . . . 107.8(4) ?
N32 N31 B . . . 124.4(4) ?
C35 N31 B . . . 127.3(4) ?
N31 N32 C33 . . . 102.3(5) ?
N32 C33 N34 . . . 115.4(5) ?
N32 C33 H33 . . . 121.2 ?
N34 C33 H33 . . . 123.4 ?
C33 N34 C35 . . . 101.7(5) ?
N31 C35 N34 . . . 112.8(6) ?
N31 C35 H35 . . . 123.3 ?
N34 C35 H35 . . . 123.9 ?
N11 B N21 . . . 107.8(3) ?
N11 B N31 . . . 110.0(3) ?
N11 B H1 . . . 111.1 ?
N21 B N31 . . . 110.7(3) ?
N21 B H1 . . . 108.0 ?
N31 B H1 . . . 109.2 ?

loop_
_geom_bond_atom_site_label_1
_geom_bond_atom_site_label_2
_geom_bond_site_symmetry_1
_geom_bond_site_symmetry_2
_geom_bond_distance
_geom_bond_publ_flag
Cu P1 . . 2.2631(10) ?
Cu P2 . . 2.2790(10) ?
Cu N14 . . 2.096(3) ?
Cu N24 . '3 457' 2.079(3) ?
P1 C111 . . 1.833(4) ?
P1 C121 . . 1.825(4) ?
P1 C131 . . 1.823(4) ?
P2 C211 . . 1.820(4) ?
P2 C221 . . 1.837(4) ?
P2 C231 . . 1.828(4) ?
C111 C112 . . 1.397(5) ?
C111 C116 . . 1.386(6) ?
C112 C113 . . 1.423(7) ?
C112 H112 . . .973 ?
C113 C1131 . . 1.493(7) ?
C113 C114 . . 1.381(7) ?
C1131 H1131a . . .967 ?
C1131 H1131c . . .946 ?
C1131 H1131b . . .957 ?
C114 C115 . . 1.367(7) ?
C114 H114 . . .962 ?
C115 C116 . . 1.384(7) ?
C115 H115 . . .963 ?
C116 H116 . . .960 ?
C121 C122 . . 1.400(5) ?
C121 C126 . . 1.391(6) ?
C122 C123 . . 1.410(6) ?
C122 H122 . . .969 ?
C123 C1231 . . 1.513(7) ?
C123 C124 . . 1.382(7) ?
C1231 H1231a . . .956 ?
C1231 H1231b . . .974 ?
C1231 H1231c . . .942 ?
C124 C125 . . 1.378(7) ?
C124 H124 . . .969 ?
C125 C126 . . 1.395(7) ?
C125 H125 . . .963 ?
C126 H126 . . .961 ?
C131 C132 . . 1.387(7) ?
C131 C136 . . 1.386(6) ?
C132 C133 . . 1.407(7) ?
C132 H132 . . .977 ?
C133 C1331 . . 1.462(8) ?
C133 C134 . . 1.383(8) ?
C1331 H1331a . . .942 ?
C1331 H1331c . . .983 ?
C1331 H1331b . . .960 ?
C134 C135 . . 1.361(9) ?
C134 H134 . . .970 ?
C135 C136 . . 1.392(6) ?
C135 H135 . . .963 ?
C136 H136 . . .989 ?
C211 C212 . . 1.403(5) ?
C211 C216 . . 1.388(5) ?
C212 C213 . . 1.390(6) ?
C212 H212 . . .959 ?
C213 C2131 . . 1.510(6) ?
C213 C214 . . 1.384(6) ?
C2131 H2131a . . .958 ?
C2131 H2131c . . .969 ?
C2131 H2131b . . .951 ?
C214 C215 . . 1.389(6) ?
C214 H214 . . .948 ?
C215 C216 . . 1.397(6) ?
C215 H215 . . .959 ?
C216 H216 . . .952 ?
C221 C222 . . 1.383(5) ?
C221 C226 . . 1.396(5) ?
C222 C223 . . 1.393(5) ?
C222 H222 . . .972 ?
C223 C2231 . . 1.509(6) ?
C223 C224 . . 1.395(6) ?
C2231 H2231a . . .959 ?
C2231 H2231b . . .951 ?
C2231 H2231c . . .957 ?
C224 C225 . . 1.389(6) ?
C224 H224 . . .967 ?
C225 C226 . . 1.389(6) ?
C225 H225 . . .955 ?
C226 H226 . . .967 ?
C231 C232 . . 1.400(5) ?
C231 C236 . . 1.395(6) ?
C232 C233 . . 1.392(5) ?
C232 H232 . . .951 ?
C233 C2331 . . 1.508(6) ?
C233 C234 . . 1.383(7) ?
C2331 H2331a . . .954 ?
C2331 H2331b . . .945 ?
C2331 H2331c . . .958 ?
C234 C235 . . 1.385(6) ?
C234 H234 . . .964 ?
C235 C236 . . 1.389(6) ?
C235 H235 . . .969 ?
C236 H236 . . .956 ?
N11 N12 . . 1.371(5) ?
N11 C15 . . 1.331(5) ?
N11 B . . 1.553(5) ?
N12 C13 . . 1.325(5) ?
C13 N14 . . 1.371(5) ?
C13 H13 . . .957 ?
N14 C15 . . 1.335(5) ?
C15 H15 . . .965 ?
N21 N22 . . 1.374(5) ?
N21 C25 . . 1.327(5) ?
N21 B . . 1.543(5) ?
N22 C23 . . 1.306(6) ?
C23 N24 . . 1.346(5) ?
C23 H23 . . .972 ?
N24 C25 . . 1.329(5) ?
C25 H25 . . .967 ?
N31 N32 . . 1.369(6) ?
N31 C35 . . 1.342(7) ?
N31 B . . 1.532(6) ?
N32 C33 . . 1.340(6) ?
C33 N34 . . 1.349(10) ?
C33 H33 . . .954 ?
N34 C35 . . 1.314(7) ?
C35 H35 . . .986 ?
B H1 . . .995 ?

loop_
_geom_contact_atom_site_label_1
_geom_contact_atom_site_label_2
_geom_contact_distance
_geom_contact_site_symmetry_1
_geom_contact_site_symmetry_2
_geom_contact_publ_flag
? ? ? ? ? ?

loop_
_geom_hbond_atom_site_label_D
_geom_hbond_atom_site_label_H
_geom_hbond_atom_site_label_A
_geom_hbond_site_symmetry_D
_geom_hbond_site_symmetry_H
_geom_hbond_site_symmetry_A
_geom_hbond_distance_DH
_geom_hbond_distance_HA
_geom_hbond_distance_DA
_geom_hbond_angle_DHA
_geom_hbond_publ_flag
? ? ? ? ? ? ? ? ? ? ?

loop_
_geom_torsion_atom_site_label_1
_geom_torsion_atom_site_label_2
_geom_torsion_atom_site_label_3
_geom_torsion_atom_site_label_4
_geom_torsion_site_symmetry_1
_geom_torsion_site_symmetry_2
_geom_torsion_site_symmetry_3
_geom_torsion_site_symmetry_4
_geom_torsion
_geom_torsion_publ_flag
? ? ? ? ? ? ? ? ? ?
